data_4102160
loop_
_publ_author_name
'Takuya Hashimoto'
'Yuko Maeda'
'Masato Omote'
'Hiroki Nakatsu'
'Keiji Maruoka'

_publ_contact_author_email maruoka@kuchem.kyoto-u.ac.jp
_publ_contact_author_fax +81(75)-753-4041
_publ_contact_author_name 'Keiji Maruoka'
_publ_contact_author_phone +81(75)-753-4041
_publ_section_title
;
 Catalytic Enantioselective 1,3-Dipolar Cycloaddition of C,N-Cyclic
 Azomethine Imines with \a,\b-Unsaturated Aldehydes
;
_journal_name_full 'Journal of the American Chemical Society'
_journal_page_first 4076
_journal_page_last 4077
_journal_paper_doi 10.1021/ja100787a
_journal_volume 132
_journal_year 2010
_chemical_absolute_configuration unk
_chemical_formula_moiety 'C17 H24 N2 O2 '
_chemical_formula_sum 'C17 H24 N2 O2'
_chemical_formula_weight 288.39
_space_group_IT_number 4
_symmetry_cell_setting monoclinic
_symmetry_Int_Tables_number 4
_symmetry_space_group_name_Hall 'P 2yb'
_symmetry_space_group_name_H-M 'P 1 21 1'
_audit_creation_date 2010-01-16
_audit_creation_method 'by CrystalStructure 3.8'
_cell_angle_alpha 90.0000
_cell_angle_beta 93.2667(12)
_cell_angle_gamma 90.0000
_cell_formula_units_Z 2
_cell_length_a 6.10829(12)
_cell_length_b 7.50970(15)
_cell_length_c 17.8862(3)
_cell_measurement_reflns_used 7434
_cell_measurement_temperature 143.1
_cell_measurement_theta_max 68.2
_cell_measurement_theta_min 5.0
_cell_volume 819.13(3)
_computing_cell_refinement PROCESS-AUTO
_computing_data_collection PROCESS-AUTO
_computing_data_reduction CrystalStructure
_computing_publication_material 'CrystalStructure 3.8'
_computing_structure_refinement SHELXL
_computing_structure_solution SIR97
_diffrn_detector_area_resol_mean 5.00
_diffrn_measured_fraction_theta_full 0.996
_diffrn_measured_fraction_theta_max 0.996
_diffrn_measurement_device_type 'Rigaku RAXIS-RAPID'
_diffrn_measurement_method \w
_diffrn_radiation_type 'Cu K\a'
_diffrn_radiation_wavelength 1.54187
_diffrn_reflns_av_R_equivalents 0.045
_diffrn_reflns_limit_h_max 7
_diffrn_reflns_limit_h_min -7
_diffrn_reflns_limit_k_max 9
_diffrn_reflns_limit_k_min -9
_diffrn_reflns_limit_l_max 21
_diffrn_reflns_limit_l_min -21
_diffrn_reflns_number 8758
_diffrn_reflns_theta_full 68.25
_diffrn_reflns_theta_max 68.25
_exptl_absorpt_coefficient_mu 0.611
_exptl_absorpt_correction_T_max 0.941
_exptl_absorpt_correction_T_min 0.769
_exptl_absorpt_correction_type multi-scan
_exptl_absorpt_process_details
;
    Higashi, T. (1995). Program for Absorption Correction.
    Rigaku Corporation, Tokyo, Japan.
;
_exptl_crystal_colour colorless
_exptl_crystal_density_diffrn 1.169
_exptl_crystal_density_method 'not measured'
_exptl_crystal_description block
_exptl_crystal_F_000 312.00
_exptl_crystal_size_max 0.40
_exptl_crystal_size_mid 0.20
_exptl_crystal_size_min 0.10
_refine_diff_density_max 0.47
_refine_diff_density_min -0.23
_refine_ls_abs_structure_details 'Flack, H. D. (1983), Acta Cryst. A39, 876-881.  1242 Friedel Pairs'
_refine_ls_abs_structure_Flack 0.0(4)
_refine_ls_extinction_method none
_refine_ls_goodness_of_fit_ref 1.141
_refine_ls_hydrogen_treatment refall
_refine_ls_number_parameters 191
_refine_ls_number_reflns 2864
_refine_ls_R_factor_gt 0.0490
_refine_ls_shift/su_max 0.0000
_refine_ls_structure_factor_coef Fsqd
_refine_ls_weighting_details 'w = 1/[\s^2^(Fo^2^)+(0.0683P)^2^+0.2565P] where P=(Fo^2^+2Fc^2^)/3'
_refine_ls_weighting_scheme calc
_refine_ls_wR_factor_ref 0.1580
_reflns_number_gt 2116
_reflns_number_total 2864
_reflns_threshold_expression F^2^>2.0\s(F^2^)
_cod_data_source_file ja100787a_si_004.cif
_cod_data_source_block '_hashimoto0115'
_cod_original_formula_sum 'C17 H24 N2 O2 '
_cod_database_code 4102160

loop_
_symmetry_equiv_pos_site_id
_symmetry_equiv_pos_as_xyz
1 +X,+Y,+Z
2 -X,1/2+Y,-Z

loop_
_atom_site_label
_atom_site_type_symbol
_atom_site_fract_x
_atom_site_fract_y
_atom_site_fract_z
_atom_site_U_iso_or_equiv
_atom_site_adp_type
_atom_site_occupancy
_atom_site_symmetry_multiplicity
_atom_site_calc_flag
_atom_site_refinement_flags
O(1) O 0.1500(3) -0.1896(3) 0.71725(14) 0.0536(7) Uani 1.00 1 d .
O(2) O 0.3407(4) 0.4805(3) 0.71409(15) 0.0595(7) Uani 1.00 1 d .
N(1) N 0.5800(4) 0.2247(3) 0.78622(14) 0.0387(6) Uani 1.00 1 d .
N(2) N 0.5164(4) 0.2160(3) 0.70704(14) 0.0377(6) Uani 1.00 1 d .
C(1) C 0.6606(5) 0.0443(4) 0.80491(17) 0.0335(7) Uani 1.00 1 d .
C(2) C 0.4451(5) 0.2599(5) 0.54295(18) 0.0446(8) Uani 1.00 1 d .
C(3) C 0.5164(5) -0.0764(4) 0.75360(16) 0.0367(7) Uani 1.00 1 d .
C(4) C 0.3884(5) 0.3474(4) 0.67731(19) 0.0433(8) Uani 1.00 1 d .
C(5) C 0.1041(5) 0.3895(5) 0.57486(19) 0.0450(8) Uani 1.00 1 d .
C(6) C 0.3125(5) 0.3281(4) 0.59686(18) 0.0396(7) Uani 1.00 1 d .
C(7) C 0.5207(6) 0.0298(5) 0.68141(18) 0.0431(8) Uani 1.00 1 d .
C(8) C 0.1598(6) 0.3074(5) 0.4476(2) 0.0493(9) Uani 1.00 1 d .
C(9) C 0.6886(4) 0.0243(4) 0.89050(17) 0.0378(8) Uani 1.00 1 d .
C(10) C 0.7745(6) -0.1618(5) 0.9090(2) 0.0484(9) Uani 1.00 1 d .
C(11) C 0.2826(5) -0.1078(5) 0.77543(18) 0.0423(8) Uani 1.00 1 d .
C(12) C 0.3683(6) 0.2489(5) 0.46870(18) 0.0479(9) Uani 1.00 1 d .
C(13) C 0.0270(6) 0.3774(5) 0.5003(2) 0.0494(9) Uani 1.00 1 d .
C(14) C 0.4791(5) 0.0602(6) 0.93090(19) 0.0504(10) Uani 1.00 1 d .
C(15) C 0.8640(6) 0.1634(5) 0.9150(2) 0.0470(9) Uani 1.00 1 d .
C(16) C 0.8086(7) 0.3521(5) 0.8870(2) 0.0579(10) Uani 1.00 1 d .
C(17) C 0.7556(6) 0.3551(5) 0.8022(2) 0.0535(9) Uani 1.00 1 d .
H(1) H 0.2037 -0.2888 0.7068 0.064 Uiso 1.00 1 c R
H(2) H 0.8114 0.0370 0.7861 0.040 Uiso 1.00 1 c R
H(3) H 0.5893 0.2205 0.5572 0.054 Uiso 1.00 1 c R
H(4) H 0.5914 -0.1933 0.7473 0.044 Uiso 1.00 1 c R
H(5) H 0.0138 0.4400 0.6109 0.054 Uiso 1.00 1 c R
H(6) H 0.6556 0.0046 0.6551 0.052 Uiso 1.00 1 c R
H(7) H 0.3913 0.0025 0.6475 0.052 Uiso 1.00 1 c R
H(8) H 0.1073 0.2995 0.3967 0.059 Uiso 1.00 1 c R
H(9) H 0.9090 -0.1829 0.8830 0.058 Uiso 1.00 1 c R
H(10) H 0.6636 -0.2501 0.8928 0.058 Uiso 1.00 1 c R
H(11) H 0.8062 -0.1720 0.9631 0.058 Uiso 1.00 1 c R
H(12) H 0.2853 -0.1845 0.8205 0.051 Uiso 1.00 1 c R
H(13) H 0.2163 0.0076 0.7884 0.051 Uiso 1.00 1 c R
H(14) H 0.4592 0.2010 0.4323 0.057 Uiso 1.00 1 c R
H(15) H -0.1167 0.4173 0.4856 0.059 Uiso 1.00 1 c R
H(16) H 0.4257 0.1804 0.9186 0.061 Uiso 1.00 1 c R
H(17) H 0.5104 0.0507 0.9851 0.061 Uiso 1.00 1 c R
H(18) H 0.3670 -0.0273 0.9149 0.061 Uiso 1.00 1 c R
H(19) H 0.8808 0.1651 0.9704 0.056 Uiso 1.00 1 c R
H(20) H 1.0063 0.1270 0.8960 0.056 Uiso 1.00 1 c R
H(21) H 0.6811 0.3977 0.9129 0.069 Uiso 1.00 1 c R
H(22) H 0.9346 0.4318 0.8994 0.069 Uiso 1.00 1 c R
H(23) H 0.7067 0.4754 0.7860 0.064 Uiso 1.00 1 c R
H(24) H 0.8871 0.3231 0.7753 0.064 Uiso 1.00 1 c R

loop_
_atom_site_aniso_label
_atom_site_aniso_U_11
_atom_site_aniso_U_22
_atom_site_aniso_U_33
_atom_site_aniso_U_12
_atom_site_aniso_U_13
_atom_site_aniso_U_23
O(1) 0.0501(14) 0.0448(16) 0.0625(15) 0.0043(11) -0.0258(11) -0.0118(12)
O(2) 0.0768(18) 0.0396(17) 0.0593(16) 0.0181(14) -0.0215(13) -0.0161(12)
N(1) 0.0468(15) 0.0329(16) 0.0349(13) 0.0019(13) -0.0114(11) -0.0055(12)
N(2) 0.0483(16) 0.0297(16) 0.0338(13) 0.0097(13) -0.0084(11) -0.0020(12)
C(1) 0.0310(15) 0.0339(19) 0.0352(16) 0.0099(14) -0.0014(12) -0.0016(14)
C(2) 0.0428(18) 0.046(2) 0.0438(18) -0.0026(16) -0.0045(15) 0.0120(16)
C(3) 0.0418(18) 0.0355(19) 0.0320(15) 0.0085(14) -0.0042(13) -0.0026(13)
C(4) 0.0476(19) 0.037(2) 0.0444(19) 0.0046(16) -0.0081(15) 0.0014(17)
C(5) 0.0464(19) 0.046(2) 0.0418(18) 0.0038(17) -0.0053(15) 0.0003(16)
C(6) 0.0435(18) 0.0343(19) 0.0398(17) 0.0008(15) -0.0062(14) 0.0036(15)
C(7) 0.061(2) 0.036(2) 0.0320(16) 0.0121(16) -0.0024(14) -0.0076(15)
C(8) 0.057(2) 0.050(2) 0.0395(18) -0.0095(19) -0.0096(15) 0.0116(17)
C(9) 0.0328(16) 0.046(2) 0.0334(16) 0.0050(15) -0.0062(12) -0.0004(15)
C(10) 0.045(2) 0.052(2) 0.0470(19) 0.0053(17) -0.0093(15) 0.0102(18)
C(11) 0.0373(17) 0.047(2) 0.0413(17) 0.0014(16) -0.0099(13) -0.0093(15)
C(12) 0.056(2) 0.049(2) 0.0382(18) -0.0047(19) 0.0004(15) 0.0122(16)
C(13) 0.0440(19) 0.052(2) 0.0504(19) -0.0005(18) -0.0091(15) 0.0095(18)
C(14) 0.0451(19) 0.069(2) 0.0368(18) 0.007(2) -0.0003(15) -0.0093(17)
C(15) 0.042(2) 0.052(2) 0.046(2) 0.0015(17) -0.0157(15) -0.0026(17)
C(16) 0.064(2) 0.053(2) 0.054(2) -0.003(2) -0.0233(18) -0.009(2)
C(17) 0.060(2) 0.045(2) 0.054(2) -0.0037(18) -0.0170(17) -0.0014(18)

loop_
_atom_type_symbol
_atom_type_description
_atom_type_scat_dispersion_real
_atom_type_scat_dispersion_imag
_atom_type_scat_source
C C 0.018 0.009
;
International Tables for Crystallography
(1992, Vol. C, Tables 4.2.6.8 and 6.1.1.4)
;
H H 0.000 0.000
;
International Tables for Crystallography
(1992, Vol. C, Table 6.1.1.4)
;
N N 0.031 0.018
;
International Tables for Crystallography
(1992, Vol. C, Tables 4.2.6.8 and 6.1.1.4)
;
O O 0.049 0.032
;
International Tables for Crystallography
(1992, Vol. C, Tables 4.2.6.8 and 6.1.1.4)
;

loop_
_geom_angle_atom_site_label_1
_geom_angle_atom_site_label_2
_geom_angle_atom_site_label_3
_geom_angle
_geom_angle_publ_flag
N(2) N(1) C(1) 104.4(2) yes
N(2) N(1) C(17) 111.9(2) yes
C(1) N(1) C(17) 109.8(2) yes
N(1) N(2) C(4) 118.0(2) yes
N(1) N(2) C(7) 109.8(2) yes
C(4) N(2) C(7) 126.3(2) yes
N(1) C(1) C(3) 103.6(2) yes
N(1) C(1) C(9) 109.4(2) yes
C(3) C(1) C(9) 124.5(2) yes
C(6) C(2) C(12) 120.5(3) yes
C(1) C(3) C(7) 99.3(2) yes
C(1) C(3) C(11) 117.0(2) yes
C(7) C(3) C(11) 111.2(2) yes
O(2) C(4) N(2) 121.9(3) yes
O(2) C(4) C(6) 121.3(3) yes
N(2) C(4) C(6) 116.7(3) yes
C(6) C(5) C(13) 120.3(3) yes
C(2) C(6) C(4) 122.9(3) yes
C(2) C(6) C(5) 119.1(2) yes
C(4) C(6) C(5) 118.0(3) yes
N(2) C(7) C(3) 103.4(2) yes
C(12) C(8) C(13) 120.2(3) yes
C(1) C(9) C(10) 108.9(2) yes
C(1) C(9) C(14) 113.8(2) yes
C(1) C(9) C(15) 104.7(2) yes
C(10) C(9) C(14) 110.3(3) yes
C(10) C(9) C(15) 109.6(2) yes
C(14) C(9) C(15) 109.4(2) yes
O(1) C(11) C(3) 112.6(2) yes
C(2) C(12) C(8) 120.0(3) yes
C(5) C(13) C(8) 119.9(3) yes
C(9) C(15) C(16) 113.3(2) yes
C(15) C(16) C(17) 111.6(3) yes
N(1) C(17) C(16) 107.1(3) yes
C(11) O(1) H(1) 109.5 no
N(1) C(1) H(2) 106.0 no
C(3) C(1) H(2) 106.0 no
C(9) C(1) H(2) 106.0 no
C(6) C(2) H(3) 119.8 no
C(12) C(2) H(3) 119.7 no
C(1) C(3) H(4) 109.6 no
C(7) C(3) H(4) 109.6 no
C(11) C(3) H(4) 109.6 no
C(6) C(5) H(5) 119.9 no
C(13) C(5) H(5) 119.9 no
N(2) C(7) H(6) 111.1 no
N(2) C(7) H(7) 111.1 no
C(3) C(7) H(6) 111.1 no
C(3) C(7) H(7) 111.1 no
H(6) C(7) H(7) 109.0 no
C(12) C(8) H(8) 119.9 no
C(13) C(8) H(8) 119.9 no
C(9) C(10) H(9) 109.5 no
C(9) C(10) H(10) 109.5 no
C(9) C(10) H(11) 109.5 no
H(9) C(10) H(10) 109.5 no
H(9) C(10) H(11) 109.5 no
H(10) C(10) H(11) 109.5 no
O(1) C(11) H(12) 109.1 no
O(1) C(11) H(13) 109.1 no
C(3) C(11) H(12) 109.1 no
C(3) C(11) H(13) 109.1 no
H(12) C(11) H(13) 107.8 no
C(2) C(12) H(14) 120.0 no
C(8) C(12) H(14) 120.0 no
C(5) C(13) H(15) 120.0 no
C(8) C(13) H(15) 120.0 no
C(9) C(14) H(16) 109.5 no
C(9) C(14) H(17) 109.5 no
C(9) C(14) H(18) 109.5 no
H(16) C(14) H(17) 109.5 no
H(16) C(14) H(18) 109.5 no
H(17) C(14) H(18) 109.5 no
C(9) C(15) H(19) 108.9 no
C(9) C(15) H(20) 108.9 no
C(16) C(15) H(19) 108.9 no
C(16) C(15) H(20) 108.9 no
H(19) C(15) H(20) 107.7 no
C(15) C(16) H(21) 109.3 no
C(15) C(16) H(22) 109.3 no
C(17) C(16) H(21) 109.3 no
C(17) C(16) H(22) 109.3 no
H(21) C(16) H(22) 108.0 no
N(1) C(17) H(23) 110.3 no
N(1) C(17) H(24) 110.3 no
C(16) C(17) H(23) 110.3 no
C(16) C(17) H(24) 110.3 no
H(23) C(17) H(24) 108.5 no

loop_
_geom_bond_atom_site_label_1
_geom_bond_atom_site_label_2
_geom_bond_distance
_geom_bond_publ_flag
O(1) C(11) 1.421(4) yes
O(2) C(4) 1.240(4) yes
N(1) N(2) 1.448(3) yes
N(1) C(1) 1.473(4) yes
N(1) C(17) 1.469(4) yes
N(2) C(4) 1.349(4) yes
N(2) C(7) 1.473(4) yes
C(1) C(3) 1.532(4) yes
C(1) C(9) 1.538(4) yes
C(2) C(6) 1.392(4) yes
C(2) C(12) 1.386(4) yes
C(3) C(7) 1.519(4) yes
C(3) C(11) 1.520(4) yes
C(4) C(6) 1.493(4) yes
C(5) C(6) 1.390(4) yes
C(5) C(13) 1.392(4) yes
C(8) C(12) 1.379(5) yes
C(8) C(13) 1.382(5) yes
C(9) C(10) 1.522(5) yes
C(9) C(14) 1.529(4) yes
C(9) C(15) 1.542(4) yes
C(15) C(16) 1.534(5) yes
C(16) C(17) 1.532(5) yes
O(1) H(1) 0.840 no
C(1) H(2) 1.000 no
C(2) H(3) 0.950 no
C(3) H(4) 1.000 no
C(5) H(5) 0.950 no
C(7) H(6) 0.990 no
C(7) H(7) 0.990 no
C(8) H(8) 0.950 no
C(10) H(9) 0.980 no
C(10) H(10) 0.980 no
C(10) H(11) 0.980 no
C(11) H(12) 0.990 no
C(11) H(13) 0.990 no
C(12) H(14) 0.950 no
C(13) H(15) 0.950 no
C(14) H(16) 0.980 no
C(14) H(17) 0.980 no
C(14) H(18) 0.980 no
C(15) H(19) 0.990 no
C(15) H(20) 0.990 no
C(16) H(21) 0.990 no
C(16) H(22) 0.990 no
C(17) H(23) 0.990 no
C(17) H(24) 0.990 no

loop_
_geom_contact_atom_site_label_1
_geom_contact_atom_site_label_2
_geom_contact_distance
_geom_contact_site_symmetry_2
O(1) O(2) 2.740(3) 1_545
O(1) C(3) 2.447(4) .
O(1) C(7) 2.902(4) .
O(1) C(8) 3.411(4) 2_546
O(2) O(1) 2.740(3) 1_565
O(2) N(1) 2.698(3) .
O(2) N(2) 2.265(3) .
O(2) C(2) 3.570(4) .
O(2) C(3) 3.555(4) 1_565
O(2) C(5) 2.889(4) .
O(2) C(6) 2.386(4) .
O(2) C(11) 3.306(4) 1_565
O(2) C(17) 3.056(4) .
N(1) O(2) 2.698(3) .
N(1) C(3) 2.361(4) .
N(1) C(4) 2.399(4) .
N(1) C(7) 2.389(4) .
N(1) C(9) 2.458(4) .
N(1) C(11) 3.087(4) .
N(1) C(14) 2.963(4) .
N(1) C(15) 2.841(4) .
N(1) C(16) 2.414(4) .
N(2) O(2) 2.265(3) .
N(2) C(1) 2.308(4) .
N(2) C(2) 2.961(4) .
N(2) C(3) 2.348(4) .
N(2) C(5) 3.599(4) .
N(2) C(6) 2.421(4) .
N(2) C(11) 3.106(4) .
N(2) C(17) 2.417(4) .
C(1) N(2) 2.308(4) .
C(1) C(4) 3.567(4) .
C(1) C(7) 2.325(4) .
C(1) C(10) 2.489(4) .
C(1) C(11) 2.603(4) .
C(1) C(14) 2.570(4) .
C(1) C(15) 2.438(4) .
C(1) C(16) 2.858(5) .
C(1) C(17) 2.407(5) .
C(2) O(2) 3.570(4) .
C(2) N(2) 2.961(4) .
C(2) C(4) 2.534(4) .
C(2) C(5) 2.397(5) .
C(2) C(7) 3.033(4) .
C(2) C(8) 2.395(4) .
C(2) C(13) 2.768(5) .
C(3) O(1) 2.447(4) .
C(3) O(2) 3.555(4) 1_545
C(3) N(1) 2.361(4) .
C(3) N(2) 2.348(4) .
C(3) C(4) 3.532(4) .
C(3) C(9) 2.717(4) .
C(3) C(10) 3.182(4) .
C(3) C(14) 3.353(4) .
C(4) N(1) 2.399(4) .
C(4) C(1) 3.567(4) .
C(4) C(2) 2.534(4) .
C(4) C(3) 3.532(4) .
C(4) C(5) 2.472(4) .
C(4) C(7) 2.518(5) .
C(4) C(17) 3.075(5) .
C(5) O(2) 2.889(4) .
C(5) N(2) 3.599(4) .
C(5) C(2) 2.397(5) .
C(5) C(4) 2.472(4) .
C(5) C(8) 2.402(5) .
C(5) C(8) 3.540(5) 2_556
C(5) C(12) 2.770(5) .
C(6) O(2) 2.386(4) .
C(6) N(2) 2.421(4) .
C(6) C(7) 2.950(4) .
C(6) C(8) 2.782(4) .
C(6) C(12) 2.411(4) .
C(6) C(13) 2.413(4) .
C(7) O(1) 2.902(4) .
C(7) N(1) 2.389(4) .
C(7) C(1) 2.325(4) .
C(7) C(2) 3.033(4) .
C(7) C(4) 2.518(5) .
C(7) C(6) 2.950(4) .
C(7) C(8) 3.526(5) 2_646
C(7) C(11) 2.508(4) .
C(7) C(12) 3.511(5) 2_646
C(7) C(17) 3.513(5) .
C(8) O(1) 3.411(4) 2_556
C(8) C(2) 2.395(4) .
C(8) C(5) 2.402(5) .
C(8) C(5) 3.540(5) 2_546
C(8) C(6) 2.782(4) .
C(8) C(7) 3.526(5) 2_656
C(8) C(13) 3.566(5) 2_546
C(9) N(1) 2.458(4) .
C(9) C(3) 2.717(4) .
C(9) C(11) 3.285(4) .
C(9) C(16) 2.570(5) .
C(9) C(17) 2.984(5) .
C(10) C(1) 2.489(4) .
C(10) C(3) 3.182(4) .
C(10) C(14) 2.504(5) .
C(10) C(15) 2.504(5) .
C(11) O(2) 3.306(4) 1_545
C(11) N(1) 3.087(4) .
C(11) N(2) 3.106(4) .
C(11) C(1) 2.603(4) .
C(11) C(7) 2.508(4) .
C(11) C(9) 3.285(4) .
C(11) C(14) 3.223(4) .
C(12) C(5) 2.770(5) .
C(12) C(6) 2.411(4) .
C(12) C(7) 3.511(5) 2_656
C(12) C(13) 2.394(5) .
C(13) C(2) 2.768(5) .
C(13) C(6) 2.413(4) .
C(13) C(8) 3.566(5) 2_556
C(13) C(12) 2.394(5) .
C(14) N(1) 2.963(4) .
C(14) C(1) 2.570(4) .
C(14) C(3) 3.353(4) .
C(14) C(10) 2.504(5) .
C(14) C(11) 3.223(4) .
C(14) C(15) 2.507(5) .
C(14) C(16) 3.107(6) .
C(15) N(1) 2.841(4) .
C(15) C(1) 2.438(4) .
C(15) C(10) 2.504(5) .
C(15) C(14) 2.507(5) .
C(15) C(17) 2.535(5) .
C(16) N(1) 2.414(4) .
C(16) C(1) 2.858(5) .
C(16) C(9) 2.570(5) .
C(16) C(14) 3.107(6) .
C(17) O(2) 3.056(4) .
C(17) N(2) 2.417(4) .
C(17) C(1) 2.407(5) .
C(17) C(4) 3.075(5) .
C(17) C(7) 3.513(5) .
C(17) C(9) 2.984(5) .
C(17) C(15) 2.535(5) .
O(1) H(2) 2.997 1_455
O(1) H(4) 3.485 1_455
O(1) H(4) 2.719 .
O(1) H(5) 3.445 1_545
O(1) H(6) 3.479 1_455
O(1) H(7) 2.453 .
O(1) H(8) 2.502 2_546
O(1) H(9) 3.384 1_455
O(1) H(12) 1.980 .
O(1) H(13) 1.980 .
O(2) H(1) 1.925 1_565
O(2) H(4) 2.931 1_565
O(2) H(5) 2.658 .
O(2) H(12) 3.184 1_565
O(2) H(14) 3.385 2_656
O(2) H(23) 2.515 .
O(2) H(24) 3.258 1_455
N(1) H(2) 1.996 .
N(1) H(4) 3.217 .
N(1) H(6) 2.927 .
N(1) H(7) 3.153 .
N(1) H(13) 2.757 .
N(1) H(16) 2.619 .
N(1) H(18) 3.303 .
N(1) H(20) 3.254 .
N(1) H(21) 2.654 .
N(1) H(22) 3.272 .
N(1) H(23) 2.036 .
N(1) H(24) 2.036 .
N(2) H(2) 2.601 .
N(2) H(3) 2.743 .
N(2) H(4) 3.185 .
N(2) H(6) 2.049 .
N(2) H(7) 2.049 .
N(2) H(13) 2.869 .
N(2) H(23) 2.637 .
N(2) H(24) 2.636 .
C(1) H(4) 2.091 .
C(1) H(6) 2.695 .
C(1) H(7) 3.194 .
C(1) H(9) 2.631 .
C(1) H(10) 2.712 .
C(1) H(11) 3.340 .
C(1) H(12) 2.891 .
C(1) H(13) 2.727 .
C(1) H(13) 3.435 1_655
C(1) H(16) 2.751 .
C(1) H(17) 3.401 .
C(1) H(18) 2.789 .
C(1) H(19) 3.308 .
C(1) H(20) 2.666 .
C(1) H(21) 3.281 .
C(1) H(23) 3.269 .
C(1) H(24) 2.581 .
C(2) H(5) 3.257 .
C(2) H(6) 3.009 .
C(2) H(7) 2.722 .
C(2) H(8) 3.252 .
C(2) H(14) 2.034 .
C(2) H(14) 3.389 2_656
C(2) H(15) 3.151 1_655
C(2) H(15) 3.284 2_546
C(3) H(1) 2.591 .
C(3) H(2) 2.047 .
C(3) H(6) 2.090 .
C(3) H(7) 2.090 .
C(3) H(9) 3.333 .
C(3) H(10) 2.908 .
C(3) H(12) 2.068 .
C(3) H(13) 2.068 .
C(3) H(16) 3.594 .
C(3) H(18) 3.097 .
C(3) H(23) 3.597 1_545
C(4) H(1) 3.013 1_565
C(4) H(3) 2.708 .
C(4) H(5) 2.612 .
C(4) H(6) 3.086 .
C(4) H(7) 2.645 .
C(4) H(13) 3.436 .
C(4) H(14) 3.460 2_656
C(4) H(23) 2.838 .
C(4) H(24) 3.431 .
C(5) H(1) 3.407 1_565
C(5) H(3) 3.389 1_455
C(5) H(3) 3.256 .
C(5) H(7) 3.599 .
C(5) H(8) 3.259 .
C(5) H(8) 3.388 2_556
C(5) H(14) 3.556 2_656
C(5) H(15) 2.041 .
C(6) H(1) 3.568 1_565
C(6) H(3) 2.037 .
C(6) H(5) 2.037 .
C(6) H(6) 3.336 .
C(6) H(7) 2.642 .
C(6) H(14) 3.267 .
C(6) H(14) 3.185 2_656
C(6) H(15) 3.269 .
C(6) H(15) 3.595 2_546
C(7) H(1) 3.128 .
C(7) H(2) 2.507 .
C(7) H(3) 2.697 .
C(7) H(4) 2.080 .
C(7) H(8) 3.235 2_646
C(7) H(12) 3.355 .
C(7) H(13) 2.749 .
C(7) H(14) 3.206 2_646
C(7) H(24) 3.500 .
C(8) H(1) 3.518 2_556
C(8) H(3) 3.250 .
C(8) H(3) 3.464 2_656
C(8) H(5) 3.258 .
C(8) H(5) 3.115 2_546
C(8) H(6) 2.660 2_656
C(8) H(14) 2.029 .
C(8) H(15) 2.031 .
C(8) H(15) 3.180 2_546
C(9) H(2) 2.053 .
C(9) H(4) 3.067 .
C(9) H(9) 2.067 .
C(9) H(10) 2.067 .
C(9) H(11) 2.067 .
C(9) H(12) 3.122 .
C(9) H(13) 3.327 .
C(9) H(16) 2.073 .
C(9) H(17) 2.073 .
C(9) H(18) 2.073 .
C(9) H(19) 2.085 .
C(9) H(20) 2.085 .
C(9) H(21) 2.833 .
C(9) H(22) 3.409 .
C(9) H(24) 3.322 .
C(10) H(2) 2.677 .
C(10) H(4) 3.050 .
C(10) H(12) 3.305 .
C(10) H(12) 3.582 1_655
C(10) H(16) 3.348 .
C(10) H(16) 3.583 2_647
C(10) H(17) 2.693 .
C(10) H(17) 3.414 2_647
C(10) H(18) 2.694 .
C(10) H(19) 2.752 .
C(10) H(19) 3.203 2_747
C(10) H(20) 2.607 .
C(10) H(21) 3.359 1_545
C(10) H(22) 3.213 1_545
C(10) H(23) 3.511 1_545
C(11) H(1) 1.877 .
C(11) H(2) 3.093 1_455
C(11) H(2) 3.403 .
C(11) H(4) 2.081 .
C(11) H(6) 3.331 .
C(11) H(7) 2.556 .
C(11) H(9) 3.119 1_455
C(11) H(10) 3.226 .
C(11) H(16) 3.428 .
C(11) H(18) 2.590 .
C(11) H(20) 3.320 1_455
C(12) H(3) 2.032 .
C(12) H(3) 3.583 2_656
C(12) H(5) 3.532 2_546
C(12) H(6) 2.928 2_656
C(12) H(7) 3.233 2_656
C(12) H(8) 2.028 .
C(12) H(15) 3.251 .
C(12) H(15) 3.389 1_655
C(12) H(15) 3.062 2_546
C(13) H(3) 3.144 1_455
C(13) H(5) 2.039 .
C(13) H(8) 2.030 .
C(13) H(14) 3.251 .
C(13) H(15) 3.506 2_546
C(14) H(2) 3.384 .
C(14) H(9) 3.350 .
C(14) H(10) 2.693 .
C(14) H(11) 2.690 .
C(14) H(11) 3.324 2_657
C(14) H(12) 2.901 .
C(14) H(13) 2.960 .
C(14) H(19) 2.635 .
C(14) H(20) 2.963 1_455
C(14) H(20) 3.352 .
C(14) H(21) 2.845 .
C(14) H(21) 3.250 2_647
C(15) H(2) 2.497 .
C(15) H(9) 2.681 .
C(15) H(10) 3.353 .
C(15) H(11) 2.692 .
C(15) H(11) 3.136 2_757
C(15) H(13) 3.418 1_655
C(15) H(16) 2.684 .
C(15) H(16) 3.431 1_655
C(15) H(17) 2.695 .
C(15) H(18) 3.356 .
C(15) H(18) 3.390 1_655
C(15) H(21) 2.083 .
C(15) H(22) 2.083 .
C(15) H(23) 3.389 .
C(15) H(24) 2.783 .
C(16) H(2) 2.976 .
C(16) H(9) 3.547 1_565
C(16) H(10) 3.119 1_565
C(16) H(11) 3.469 2_757
C(16) H(16) 2.757 .
C(16) H(17) 3.448 .
C(16) H(17) 3.430 2_657
C(16) H(19) 2.078 .
C(16) H(20) 2.078 .
C(16) H(23) 2.093 .
C(16) H(24) 2.093 .
C(17) H(2) 2.432 .
C(17) H(10) 3.440 1_565
C(17) H(16) 3.254 .
C(17) H(19) 3.377 .
C(17) H(20) 2.792 .
C(17) H(21) 2.081 .
C(17) H(22) 2.081 .
H(1) O(2) 1.925 1_545
H(1) C(3) 2.591 .
H(1) C(4) 3.013 1_545
H(1) C(5) 3.407 1_545
H(1) C(6) 3.568 1_545
H(1) C(7) 3.128 .
H(1) C(8) 3.518 2_546
H(1) C(11) 1.877 .
H(1) H(4) 2.540 .
H(1) H(5) 2.865 1_545
H(1) H(7) 2.713 .
H(1) H(8) 2.659 2_546
H(1) H(12) 2.210 .
H(1) H(13) 2.662 .
H(1) H(14) 3.319 2_646
H(2) O(1) 2.997 1_655
H(2) N(1) 1.996 .
H(2) N(2) 2.601 .
H(2) C(3) 2.047 .
H(2) C(7) 2.507 .
H(2) C(9) 2.053 .
H(2) C(10) 2.677 .
H(2) C(11) 3.403 .
H(2) C(11) 3.093 1_655
H(2) C(14) 3.384 .
H(2) C(15) 2.497 .
H(2) C(16) 2.976 .
H(2) C(17) 2.432 .
H(2) H(4) 2.275 .
H(2) H(6) 2.491 .
H(2) H(7) 3.475 .
H(2) H(9) 2.442 .
H(2) H(10) 3.049 .
H(2) H(11) 3.536 .
H(2) H(12) 3.365 1_655
H(2) H(13) 2.481 1_655
H(2) H(16) 3.600 .
H(2) H(19) 3.436 .
H(2) H(20) 2.338 .
H(2) H(23) 3.354 .
H(2) H(24) 2.208 .
H(3) N(2) 2.743 .
H(3) C(4) 2.708 .
H(3) C(5) 3.256 .
H(3) C(5) 3.389 1_655
H(3) C(6) 2.037 .
H(3) C(7) 2.697 .
H(3) C(8) 3.250 .
H(3) C(8) 3.464 2_646
H(3) C(12) 2.032 .
H(3) C(12) 3.583 2_646
H(3) C(13) 3.144 1_655
H(3) H(5) 3.175 1_655
H(3) H(6) 2.404 .
H(3) H(7) 2.642 .
H(3) H(14) 2.332 .
H(3) H(15) 2.704 1_655
H(4) O(1) 2.719 .
H(4) O(1) 3.485 1_655
H(4) O(2) 2.931 1_545
H(4) N(1) 3.217 .
H(4) N(2) 3.185 .
H(4) C(1) 2.091 .
H(4) C(7) 2.080 .
H(4) C(9) 3.067 .
H(4) C(10) 3.050 .
H(4) C(11) 2.081 .
H(4) H(1) 2.540 .
H(4) H(2) 2.275 .
H(4) H(6) 2.272 .
H(4) H(7) 2.568 .
H(4) H(8) 3.250 2_646
H(4) H(9) 3.020 .
H(4) H(10) 2.649 .
H(4) H(12) 2.343 .
H(4) H(13) 2.874 .
H(4) H(14) 3.307 2_646
H(4) H(18) 3.590 .
H(4) H(23) 2.666 1_545
H(5) O(1) 3.445 1_565
H(5) O(2) 2.658 .
H(5) C(2) 3.257 .
H(5) C(4) 2.612 .
H(5) C(6) 2.037 .
H(5) C(8) 3.258 .
H(5) C(8) 3.115 2_556
H(5) C(12) 3.532 2_556
H(5) C(13) 2.039 .
H(5) H(1) 2.865 1_565
H(5) H(3) 3.175 1_455
H(5) H(8) 2.800 2_556
H(5) H(14) 3.540 2_556
H(5) H(15) 2.341 .
H(5) H(24) 3.206 1_455
H(6) O(1) 3.479 1_655
H(6) N(1) 2.927 .
H(6) N(2) 2.049 .
H(6) C(1) 2.695 .
H(6) C(2) 3.009 .
H(6) C(3) 2.090 .
H(6) C(4) 3.086 .
H(6) C(6) 3.336 .
H(6) C(8) 2.660 2_646
H(6) C(11) 3.331 .
H(6) C(12) 2.928 2_646
H(6) H(2) 2.491 .
H(6) H(3) 2.404 .
H(6) H(4) 2.272 .
H(6) H(7) 1.612 .
H(6) H(8) 2.341 2_646
H(6) H(14) 2.830 2_646
H(6) H(24) 3.463 .
H(7) O(1) 2.453 .
H(7) N(1) 3.153 .
H(7) N(2) 2.049 .
H(7) C(1) 3.194 .
H(7) C(2) 2.722 .
H(7) C(3) 2.090 .
H(7) C(4) 2.645 .
H(7) C(5) 3.599 .
H(7) C(6) 2.642 .
H(7) C(11) 2.556 .
H(7) C(12) 3.233 2_646
H(7) H(1) 2.713 .
H(7) H(2) 3.475 .
H(7) H(3) 2.642 .
H(7) H(4) 2.568 .
H(7) H(6) 1.612 .
H(7) H(8) 3.457 2_546
H(7) H(8) 3.551 2_646
H(7) H(12) 3.491 .
H(7) H(13) 2.793 .
H(7) H(14) 2.854 2_646
H(7) H(15) 2.905 2_546
H(8) O(1) 2.502 2_556
H(8) C(2) 3.252 .
H(8) C(5) 3.259 .
H(8) C(5) 3.388 2_546
H(8) C(7) 3.235 2_656
H(8) C(12) 2.028 .
H(8) C(13) 2.030 .
H(8) H(1) 2.659 2_556
H(8) H(4) 3.250 2_656
H(8) H(5) 2.800 2_546
H(8) H(6) 2.341 2_656
H(8) H(7) 3.457 2_556
H(8) H(7) 3.551 2_656
H(8) H(14) 2.328 .
H(8) H(15) 2.331 .
H(8) H(15) 3.558 2_546
H(9) O(1) 3.384 1_655
H(9) C(1) 2.631 .
H(9) C(3) 3.333 .
H(9) C(9) 2.067 .
H(9) C(11) 3.119 1_655
H(9) C(14) 3.350 .
H(9) C(15) 2.681 .
H(9) C(16) 3.547 1_545
H(9) H(2) 2.442 .
H(9) H(4) 3.020 .
H(9) H(10) 1.600 .
H(9) H(11) 1.600 .
H(9) H(12) 2.613 1_655
H(9) H(13) 2.965 1_655
H(9) H(17) 3.585 .
H(9) H(18) 3.587 .
H(9) H(18) 3.056 1_655
H(9) H(19) 3.056 .
H(9) H(19) 3.074 2_747
H(9) H(20) 2.410 .
H(9) H(21) 3.497 1_545
H(9) H(22) 2.912 1_545
H(9) H(23) 3.297 1_545
H(10) C(1) 2.712 .
H(10) C(3) 2.908 .
H(10) C(9) 2.067 .
H(10) C(11) 3.226 .
H(10) C(14) 2.693 .
H(10) C(15) 3.353 .
H(10) C(16) 3.119 1_545
H(10) C(17) 3.440 1_545
H(10) H(2) 3.049 .
H(10) H(4) 2.649 .
H(10) H(9) 1.600 .
H(10) H(11) 1.600 .
H(10) H(12) 2.630 .
H(10) H(16) 3.585 .
H(10) H(16) 3.487 2_647
H(10) H(17) 2.980 .
H(10) H(17) 2.899 2_647
H(10) H(18) 2.514 .
H(10) H(20) 3.520 .
H(10) H(21) 2.671 1_545
H(10) H(22) 2.905 1_545
H(10) H(23) 2.832 1_545
H(11) C(1) 3.340 .
H(11) C(9) 2.067 .
H(11) C(14) 2.690 .
H(11) C(14) 3.324 2_647
H(11) C(15) 2.692 .
H(11) C(15) 3.136 2_747
H(11) C(16) 3.469 2_747
H(11) H(2) 3.536 .
H(11) H(9) 1.600 .
H(11) H(10) 1.600 .
H(11) H(16) 3.582 .
H(11) H(16) 2.837 2_647
H(11) H(17) 2.509 .
H(11) H(17) 3.023 2_647
H(11) H(18) 2.977 .
H(11) H(19) 2.574 .
H(11) H(19) 2.511 2_747
H(11) H(20) 2.854 .
H(11) H(20) 3.100 2_747
H(11) H(21) 3.429 1_545
H(11) H(22) 3.297 1_545
H(11) H(22) 2.952 2_747
H(12) O(1) 1.980 .
H(12) O(2) 3.184 1_545
H(12) C(1) 2.891 .
H(12) C(3) 2.068 .
H(12) C(7) 3.355 .
H(12) C(9) 3.122 .
H(12) C(10) 3.582 1_455
H(12) C(10) 3.305 .
H(12) C(14) 2.901 .
H(12) H(1) 2.210 .
H(12) H(2) 3.365 1_455
H(12) H(4) 2.343 .
H(12) H(7) 3.491 .
H(12) H(9) 2.613 1_455
H(12) H(10) 2.630 .
H(12) H(13) 1.600 .
H(12) H(16) 3.339 .
H(12) H(18) 2.097 .
H(12) H(20) 3.235 1_455
H(13) O(1) 1.980 .
H(13) N(1) 2.757 .
H(13) N(2) 2.869 .
H(13) C(1) 3.435 1_455
H(13) C(1) 2.727 .
H(13) C(3) 2.068 .
H(13) C(4) 3.436 .
H(13) C(7) 2.749 .
H(13) C(9) 3.327 .
H(13) C(14) 2.960 .
H(13) C(15) 3.418 1_455
H(13) H(1) 2.662 .
H(13) H(2) 2.481 1_455
H(13) H(4) 2.874 .
H(13) H(7) 2.793 .
H(13) H(9) 2.965 1_455
H(13) H(12) 1.600 .
H(13) H(16) 2.898 .
H(13) H(18) 2.407 .
H(13) H(20) 2.536 1_455
H(13) H(24) 3.108 1_455
H(14) O(2) 3.385 2_646
H(14) C(2) 2.034 .
H(14) C(2) 3.389 2_646
H(14) C(4) 3.460 2_646
H(14) C(5) 3.556 2_646
H(14) C(6) 3.267 .
H(14) C(6) 3.185 2_646
H(14) C(7) 3.206 2_656
H(14) C(8) 2.029 .
H(14) C(13) 3.251 .
H(14) H(1) 3.319 2_656
H(14) H(3) 2.332 .
H(14) H(4) 3.307 2_656
H(14) H(5) 3.540 2_546
H(14) H(6) 2.830 2_656
H(14) H(7) 2.854 2_656
H(14) H(8) 2.328 .
H(14) H(15) 3.159 1_655
H(14) H(15) 3.380 2_546
H(15) C(2) 3.151 1_455
H(15) C(2) 3.284 2_556
H(15) C(5) 2.041 .
H(15) C(6) 3.269 .
H(15) C(6) 3.595 2_556
H(15) C(8) 2.031 .
H(15) C(8) 3.180 2_556
H(15) C(12) 3.389 1_455
H(15) C(12) 3.251 .
H(15) C(12) 3.062 2_556
H(15) C(13) 3.506 2_556
H(15) H(3) 2.704 1_455
H(15) H(5) 2.341 .
H(15) H(7) 2.905 2_556
H(15) H(8) 2.331 .
H(15) H(8) 3.558 2_556
H(15) H(14) 3.159 1_455
H(15) H(14) 3.380 2_556
H(16) N(1) 2.619 .
H(16) C(1) 2.751 .
H(16) C(3) 3.594 .
H(16) C(9) 2.073 .
H(16) C(10) 3.348 .
H(16) C(10) 3.583 2_657
H(16) C(11) 3.428 .
H(16) C(15) 3.431 1_455
H(16) C(15) 2.684 .
H(16) C(16) 2.757 .
H(16) C(17) 3.254 .
H(16) H(2) 3.600 .
H(16) H(10) 3.585 .
H(16) H(10) 3.487 2_657
H(16) H(11) 3.582 .
H(16) H(11) 2.837 2_657
H(16) H(12) 3.339 .
H(16) H(13) 2.898 .
H(16) H(17) 1.600 .
H(16) H(17) 3.283 2_657
H(16) H(18) 1.600 .
H(16) H(19) 3.507 1_455
H(16) H(19) 2.882 .
H(16) H(20) 2.602 1_455
H(16) H(21) 2.264 .
H(16) H(22) 3.545 1_455
H(17) C(1) 3.401 .
H(17) C(9) 2.073 .
H(17) C(10) 2.693 .
H(17) C(10) 3.414 2_657
H(17) C(15) 2.695 .
H(17) C(16) 3.448 .
H(17) C(16) 3.430 2_647
H(17) H(9) 3.585 .
H(17) H(10) 2.980 .
H(17) H(10) 2.899 2_657
H(17) H(11) 2.509 .
H(17) H(11) 3.023 2_657
H(17) H(16) 1.600 .
H(17) H(16) 3.283 2_647
H(17) H(18) 1.600 .
H(17) H(19) 2.448 .
H(17) H(20) 3.434 1_455
H(17) H(20) 3.549 .
H(17) H(21) 3.114 .
H(17) H(21) 2.502 2_647
H(18) N(1) 3.303 .
H(18) C(1) 2.789 .
H(18) C(3) 3.097 .
H(18) C(9) 2.073 .
H(18) C(10) 2.694 .
H(18) C(11) 2.590 .
H(18) C(15) 3.390 1_455
H(18) C(15) 3.356 .
H(18) H(4) 3.590 .
H(18) H(9) 3.056 1_455
H(18) H(9) 3.587 .
H(18) H(10) 2.514 .
H(18) H(11) 2.977 .
H(18) H(12) 2.097 .
H(18) H(13) 2.407 .
H(18) H(16) 1.600 .
H(18) H(17) 1.600 .
H(18) H(19) 3.497 1_455
H(18) H(19) 3.545 .
H(18) H(19) 3.492 2_647
H(18) H(20) 2.495 1_455
H(18) H(21) 3.161 2_647
H(19) C(1) 3.308 .
H(19) C(9) 2.085 .
H(19) C(10) 2.752 .
H(19) C(10) 3.203 2_757
H(19) C(14) 2.635 .
H(19) C(16) 2.078 .
H(19) C(17) 3.377 .
H(19) H(2) 3.436 .
H(19) H(9) 3.056 .
H(19) H(9) 3.074 2_757
H(19) H(11) 2.574 .
H(19) H(11) 2.511 2_757
H(19) H(16) 2.882 .
H(19) H(16) 3.507 1_655
H(19) H(17) 2.448 .
H(19) H(18) 3.545 .
H(19) H(18) 3.497 1_655
H(19) H(18) 3.492 2_657
H(19) H(20) 1.599 .
H(19) H(21) 2.335 .
H(19) H(22) 2.404 .
H(19) H(22) 3.077 2_747
H(20) N(1) 3.254 .
H(20) C(1) 2.666 .
H(20) C(9) 2.085 .
H(20) C(10) 2.607 .
H(20) C(11) 3.320 1_655
H(20) C(14) 3.352 .
H(20) C(14) 2.963 1_655
H(20) C(16) 2.078 .
H(20) C(17) 2.792 .
H(20) H(2) 2.338 .
H(20) H(9) 2.410 .
H(20) H(10) 3.520 .
H(20) H(11) 2.854 .
H(20) H(11) 3.100 2_757
H(20) H(12) 3.235 1_655
H(20) H(13) 2.536 1_655
H(20) H(16) 2.602 1_655
H(20) H(17) 3.549 .
H(20) H(17) 3.434 1_655
H(20) H(18) 2.495 1_655
H(20) H(19) 1.599 .
H(20) H(21) 2.870 .
H(20) H(22) 2.331 .
H(20) H(24) 2.680 .
H(21) N(1) 2.654 .
H(21) C(1) 3.281 .
H(21) C(9) 2.833 .
H(21) C(10) 3.359 1_565
H(21) C(14) 2.845 .
H(21) C(14) 3.250 2_657
H(21) C(15) 2.083 .
H(21) C(17) 2.081 .
H(21) H(9) 3.497 1_565
H(21) H(10) 2.671 1_565
H(21) H(11) 3.429 1_565
H(21) H(16) 2.264 .
H(21) H(17) 3.114 .
H(21) H(17) 2.502 2_657
H(21) H(18) 3.161 2_657
H(21) H(19) 2.335 .
H(21) H(20) 2.870 .
H(21) H(22) 1.601 .
H(21) H(23) 2.358 .
H(21) H(24) 2.883 .
H(22) N(1) 3.272 .
H(22) C(9) 3.409 .
H(22) C(10) 3.213 1_565
H(22) C(15) 2.083 .
H(22) C(17) 2.081 .
H(22) H(9) 2.912 1_565
H(22) H(10) 2.905 1_565
H(22) H(11) 3.297 1_565
H(22) H(11) 2.952 2_757
H(22) H(16) 3.545 1_655
H(22) H(19) 2.404 .
H(22) H(19) 3.077 2_757
H(22) H(20) 2.331 .
H(22) H(21) 1.601 .
H(22) H(23) 2.416 .
H(22) H(24) 2.368 .
H(23) O(2) 2.515 .
H(23) N(1) 2.036 .
H(23) N(2) 2.637 .
H(23) C(1) 3.269 .
H(23) C(3) 3.597 1_565
H(23) C(4) 2.838 .
H(23) C(10) 3.511 1_565
H(23) C(15) 3.389 .
H(23) C(16) 2.093 .
H(23) H(2) 3.354 .
H(23) H(4) 2.666 1_565
H(23) H(9) 3.297 1_565
H(23) H(10) 2.832 1_565
H(23) H(21) 2.358 .
H(23) H(22) 2.416 .
H(23) H(24) 1.607 .
H(24) O(2) 3.258 1_655
H(24) N(1) 2.036 .
H(24) N(2) 2.636 .
H(24) C(1) 2.581 .
H(24) C(4) 3.431 .
H(24) C(7) 3.500 .
H(24) C(9) 3.322 .
H(24) C(15) 2.783 .
H(24) C(16) 2.093 .
H(24) H(2) 2.208 .
H(24) H(5) 3.206 1_655
H(24) H(6) 3.463 .
H(24) H(13) 3.108 1_655
H(24) H(20) 2.680 .
H(24) H(21) 2.883 .
H(24) H(22) 2.368 .
H(24) H(23) 1.607 .

loop_
_geom_torsion_atom_site_label_1
_geom_torsion_atom_site_label_2
_geom_torsion_atom_site_label_3
_geom_torsion_atom_site_label_4
_geom_torsion
N(2) N(1) C(1) C(3) -33.7(2)
N(2) N(1) C(1) C(9) -168.4(2)
C(1) N(1) N(2) C(4) 164.4(2)
C(1) N(1) N(2) C(7) 9.8(3)
N(2) N(1) C(17) C(16) -179.9(2)
C(17) N(1) N(2) C(4) -76.9(3)
C(17) N(1) N(2) C(7) 128.4(3)
C(1) N(1) C(17) C(16) -64.5(3)
C(17) N(1) C(1) C(3) -153.8(2)
C(17) N(1) C(1) C(9) 71.6(3)
N(1) N(2) C(4) O(2) 6.3(4)
N(1) N(2) C(4) C(6) -175.8(2)
N(1) N(2) C(7) C(3) 18.2(3)
C(4) N(2) C(7) C(3) -133.9(3)
C(7) N(2) C(4) O(2) 156.3(3)
C(7) N(2) C(4) C(6) -25.7(4)
N(1) C(1) C(3) C(7) 43.9(2)
N(1) C(1) C(3) C(11) -75.8(3)
N(1) C(1) C(9) C(10) -179.3(2)
N(1) C(1) C(9) C(14) 57.2(3)
N(1) C(1) C(9) C(15) -62.2(3)
C(3) C(1) C(9) C(10) 57.7(3)
C(3) C(1) C(9) C(14) -65.8(4)
C(3) C(1) C(9) C(15) 174.8(2)
C(9) C(1) C(3) C(7) 169.4(2)
C(9) C(1) C(3) C(11) 49.7(4)
C(6) C(2) C(12) C(8) 0.6(6)
C(12) C(2) C(6) C(4) -178.4(3)
C(12) C(2) C(6) C(5) -1.7(5)
C(1) C(3) C(7) N(2) -37.1(3)
C(1) C(3) C(11) O(1) 167.8(2)
C(7) C(3) C(11) O(1) 54.7(3)
C(11) C(3) C(7) N(2) 86.8(3)
O(2) C(4) C(6) C(2) 139.5(3)
O(2) C(4) C(6) C(5) -37.2(5)
N(2) C(4) C(6) C(2) -38.5(5)
N(2) C(4) C(6) C(5) 144.8(3)
C(6) C(5) C(13) C(8) -1.3(5)
C(13) C(5) C(6) C(2) 2.1(5)
C(13) C(5) C(6) C(4) 178.9(3)
C(12) C(8) C(13) C(5) 0.2(4)
C(13) C(8) C(12) C(2) 0.1(4)
C(1) C(9) C(15) C(16) 53.7(3)
C(10) C(9) C(15) C(16) 170.3(2)
C(14) C(9) C(15) C(16) -68.7(3)
C(9) C(15) C(16) C(17) -52.4(4)
C(15) C(16) C(17) N(1) 54.6(4)
